data_4301874
loop_
_publ_author_name
'Pierre Le Gendre'
'Virginie Comte'
'Marie-Jo\"elle Ondel-Eymin'
'Claude Mo\"ise'
'Eveline Pousson'
'Philippe Richard'
'Yves Mugnier'
'Daniel Fortin'
'Ren\'e T. Boer\'e'
'Pierre D. Harvey'

_publ_contact_author_address
;
lseo, facult\'e des sciences Mirande
9 All\'ee Alain Savary 
21000 dijon,
france
;
_publ_contact_author_email prichard@u-bourgogne.fr
_publ_contact_author_fax +33-0380396098
_publ_contact_author_name 'richard, philippe'
_publ_contact_author_phone +33-0380396079
_publ_section_title
;
Symmetric Heteropolynuclear Ti(IV)/Cu(I) Complexes Exhibiting Stepwise
Electrochemical Reductions to Ti(III) Species
;
_journal_name_full 'Inorganic Chemistry'
_journal_page_first 3095
_journal_page_last 3103
_journal_paper_doi 10.1021/ic8023869
_journal_volume 48
_journal_year 2009
_chemical_formula_moiety 'C44 H38 Cl5 Cu P2 Ti2, 3(C H2 Cl2)'
_chemical_formula_sum 'C47 H44 Cl11 Cu P2 Ti2'
_chemical_formula_weight 1220.05
_chemical_name_systematic
;
 ?
;
_space_group_IT_number 2
_symmetry_cell_setting triclinic
_symmetry_space_group_name_Hall '-P 1'
_symmetry_space_group_name_H-M 'P -1'
_atom_sites_solution_hydrogens geom
_atom_sites_solution_primary direct
_atom_sites_solution_secondary difmap
_audit_creation_method SHELXL-97
_cell_angle_alpha 76.1490(10)
_cell_angle_beta 80.1560(10)
_cell_angle_gamma 69.9410(10)
_cell_formula_units_Z 2
_cell_length_a 10.57500(10)
_cell_length_b 15.2335(2)
_cell_length_c 17.1021(3)
_cell_measurement_reflns_used 10514
_cell_measurement_temperature 115(2)
_cell_measurement_theta_max 27.485
_cell_measurement_theta_min 0.998
_cell_volume 2500.72(6)
_computing_cell_refinement 'DENZO-SMN (Otwinowski & Minor, 1997)'
_computing_data_collection 'KappaCCD Server Software (Nonius,1997)'
_computing_data_reduction 'DENZO-SMN (Otwinowski & Minor, 1997)'
_computing_molecular_graphics 'ORTEPIII (Burnett, 1996)'
_computing_publication_material 'SHELXL97 and WinGX (Farrugia, 1999)'
_computing_structure_refinement 'SHELXL-97 (Sheldrick, 1997)'
_computing_structure_solution 'SIR-92 (Altomare, 1993)'
_diffrn_ambient_temperature 115(2)
_diffrn_measured_fraction_theta_full 0.994
_diffrn_measured_fraction_theta_max 0.994
_diffrn_measurement_device_type 'Kappa CCD'
_diffrn_measurement_method '\f scans (\k = 0) + additional \w scans'
_diffrn_radiation_monochromator graphite
_diffrn_radiation_source 'fine-focus sealed tube'
_diffrn_radiation_type MoK\a
_diffrn_radiation_wavelength 0.71073
_diffrn_reflns_av_R_equivalents 0.0284
_diffrn_reflns_av_sigmaI/netI 0.0537
_diffrn_reflns_limit_h_max 13
_diffrn_reflns_limit_h_min -13
_diffrn_reflns_limit_k_max 19
_diffrn_reflns_limit_k_min -19
_diffrn_reflns_limit_l_max 22
_diffrn_reflns_limit_l_min -22
_diffrn_reflns_number 20106
_diffrn_reflns_theta_full 27.52
_diffrn_reflns_theta_max 27.52
_diffrn_reflns_theta_min 2.06
_diffrn_standards_number 0
_exptl_absorpt_coefficient_mu 1.419
_exptl_absorpt_correction_type none
_exptl_crystal_colour red
_exptl_crystal_density_diffrn 1.620
_exptl_crystal_density_method 'not measured'
_exptl_crystal_description prism
_exptl_crystal_F_000 1232
_exptl_crystal_size_max 0.25
_exptl_crystal_size_mid 0.15
_exptl_crystal_size_min 0.075
_refine_diff_density_max 1.000
_refine_diff_density_min -0.752
_refine_diff_density_rms 0.079
_refine_ls_extinction_method none
_refine_ls_goodness_of_fit_ref 1.049
_refine_ls_hydrogen_treatment noref
_refine_ls_matrix_type full
_refine_ls_number_parameters 568
_refine_ls_number_reflns 11430
_refine_ls_number_restraints 0
_refine_ls_restrained_S_all 1.049
_refine_ls_R_factor_all 0.0541
_refine_ls_R_factor_gt 0.0340
_refine_ls_shift/su_max 0.050
_refine_ls_shift/su_mean 0.006
_refine_ls_structure_factor_coef Fsqd
_refine_ls_weighting_details 'calc w=1/[\s^2^(Fo^2^)+(0.0280P)^2^+0.5200P] where P=(Fo^2^+2Fc^2^)/3'
_refine_ls_weighting_scheme calc
_refine_ls_wR_factor_gt 0.0701
_refine_ls_wR_factor_ref 0.0758
_reflns_number_gt 8792
_reflns_number_total 11430
_reflns_threshold_expression >2sigma(I)
_cod_data_source_file ic8023869_si_001_3.cif
_cod_data_source_block 3
_cod_database_code 4301874

loop_
_symmetry_equiv_pos_as_xyz
'x, y, z'
'-x, -y, -z'

loop_
_atom_site_label
_atom_site_type_symbol
_atom_site_fract_x
_atom_site_fract_y
_atom_site_fract_z
_atom_site_U_iso_or_equiv
_atom_site_adp_type
_atom_site_occupancy
_atom_site_symmetry_multiplicity
_atom_site_calc_flag
_atom_site_refinement_flags
_atom_site_disorder_assembly
_atom_site_disorder_group
Cu Cu 0.96470(3) 0.297203(18) 0.231028(15) 0.01408(7) Uani 1 1 d . . .
Ti2 Ti 1.31110(4) -0.01481(3) 0.33758(2) 0.01291(9) Uani 1 1 d . . .
Cl2 Cl 0.54151(6) 0.16299(4) 0.38364(3) 0.02217(13) Uani 1 1 d . . .
Ti1 Ti 0.55070(4) 0.31906(3) 0.35041(2) 0.01388(9) Uani 1 1 d . . .
P2 P 1.05975(5) 0.15954(4) 0.18344(3) 0.01305(12) Uani 1 1 d . . .
Cl3 Cl 1.26793(6) -0.15707(4) 0.33797(3) 0.02265(13) Uani 1 1 d . . .
Cl1 Cl 0.78629(5) 0.27045(4) 0.36538(3) 0.01692(12) Uani 1 1 d . . .
Cl5 Cl 1.10878(5) 0.33484(4) 0.29233(3) 0.01716(12) Uani 1 1 d . . .
Cl4 Cl 1.52830(5) -0.09176(4) 0.38240(3) 0.01834(12) Uani 1 1 d . . .
P1 P 0.78143(5) 0.42225(4) 0.19104(3) 0.01225(12) Uani 1 1 d . . .
C27 C 1.3180(2) 0.12280(15) 0.23552(12) 0.0141(5) Uani 1 1 d . . .
H27 H 1.2953 0.1818 0.2500 0.017 Uiso 1 1 calc R . .
C23 C 1.2272(2) 0.08503(15) 0.21248(12) 0.0136(4) Uani 1 1 d . . .
C31 C 1.2271(2) 0.10581(16) 0.41380(13) 0.0200(5) Uani 1 1 d . . .
H31 H 1.2569 0.1587 0.3973 0.024 Uiso 1 1 calc R . .
C30 C 1.2857(2) 0.02286(16) 0.46917(13) 0.0197(5) Uani 1 1 d . . .
H30 H 1.3589 0.0123 0.4974 0.024 Uiso 1 1 calc R . .
C7 C 0.6257(2) 0.29584(16) 0.21406(12) 0.0164(5) Uani 1 1 d . . .
H7 H 0.6998 0.2437 0.2043 0.020 Uiso 1 1 calc R . .
C37 C 0.8149(2) -0.00677(16) 0.27219(14) 0.0218(5) Uani 1 1 d . . .
H37 H 0.7560 -0.0152 0.3183 0.026 Uiso 1 1 calc R . .
C29 C 1.2150(2) -0.04091(17) 0.47444(13) 0.0210(5) Uani 1 1 d . . .
H29 H 1.2347 -0.1022 0.5055 0.025 Uiso 1 1 calc R . .
C16 C 0.7969(2) 0.52118(16) 0.30484(13) 0.0192(5) Uani 1 1 d . . .
H16 H 0.8637 0.4655 0.3245 0.023 Uiso 1 1 calc R . .
C43 C 1.2414(2) 0.20336(16) -0.05030(13) 0.0225(5) Uani 1 1 d . . .
H43 H 1.3279 0.1886 -0.0773 0.027 Uiso 1 1 calc R . .
C9 C 0.4103(2) 0.38734(17) 0.24396(13) 0.0206(5) Uani 1 1 d . . .
H9 H 0.3172 0.4065 0.2574 0.025 Uiso 1 1 calc R . .
C39 C 1.0948(2) 0.19274(15) 0.07354(12) 0.0147(5) Uani 1 1 d . . .
C18 C 0.6910(2) 0.45345(16) 0.03646(13) 0.0185(5) Uani 1 1 d . . .
H18 H 0.6401 0.4130 0.0599 0.022 Uiso 1 1 calc R . .
C21 C 0.8390(2) 0.57591(16) -0.03395(14) 0.0218(5) Uani 1 1 d . . .
H21 H 0.8878 0.6177 -0.0573 0.026 Uiso 1 1 calc R . .
C28 C 1.1083(2) 0.00390(17) 0.42434(13) 0.0207(5) Uani 1 1 d . . .
H28 H 1.0447 -0.0224 0.4170 0.025 Uiso 1 1 calc R . .
C33 C 0.9707(2) 0.07272(15) 0.19337(13) 0.0155(5) Uani 1 1 d . . .
C41 C 1.0027(2) 0.27975(16) -0.05291(13) 0.0219(5) Uani 1 1 d . . .
H41 H 0.9284 0.3162 -0.0814 0.026 Uiso 1 1 calc R . .
C42 C 1.1315(2) 0.25738(16) -0.09335(14) 0.0220(5) Uani 1 1 d . . .
H42 H 1.1439 0.2785 -0.1490 0.026 Uiso 1 1 calc R . .
C10 C 0.4959(2) 0.44338(16) 0.23544(12) 0.0177(5) Uani 1 1 d . . .
H10 H 0.4684 0.5066 0.2410 0.021 Uiso 1 1 calc R . .
C40 C 0.9843(2) 0.24800(15) 0.02986(13) 0.0184(5) Uani 1 1 d . . .
H40 H 0.8977 0.2636 0.0566 0.022 Uiso 1 1 calc R . .
C22 C 0.8401(2) 0.53699(15) 0.04789(13) 0.0176(5) Uani 1 1 d . . .
H22 H 0.8907 0.5522 0.0791 0.021 Uiso 1 1 calc R . .
C19 C 0.6915(2) 0.49209(17) -0.04601(13) 0.0241(5) Uani 1 1 d . . .
H19 H 0.6418 0.4769 -0.0777 0.029 Uiso 1 1 calc R . .
C32 C 1.1153(2) 0.09479(16) 0.38772(13) 0.0195(5) Uani 1 1 d . . .
H32 H 1.0563 0.1400 0.3523 0.023 Uiso 1 1 calc R . .
C11 C 0.7362(2) 0.52686(15) 0.23707(13) 0.0149(5) Uani 1 1 d . . .
C25 C 1.4385(2) -0.02396(16) 0.20796(12) 0.0174(5) Uani 1 1 d . . .
H25 H 1.5098 -0.0790 0.2016 0.021 Uiso 1 1 calc R . .
C35 C 0.9246(2) -0.04903(17) 0.14571(15) 0.0260(6) Uani 1 1 d . . .
H35 H 0.9387 -0.0855 0.1066 0.031 Uiso 1 1 calc R . .
C4 C 0.3540(3) 0.4128(3) 0.41430(17) 0.0553(10) Uani 1 1 d . . .
H4 H 0.2751 0.4367 0.3884 0.066 Uiso 1 1 calc R . .
C36 C 0.8368(2) -0.06116(16) 0.21409(15) 0.0255(6) Uani 1 1 d . . .
H36 H 0.7924 -0.1060 0.2211 0.031 Uiso 1 1 calc R . .
C26 C 1.4472(2) 0.05589(16) 0.23269(13) 0.0174(5) Uani 1 1 d . . .
H26 H 1.5253 0.0627 0.2449 0.021 Uiso 1 1 calc R . .
C17 C 0.7663(2) 0.47536(14) 0.08379(12) 0.0132(4) Uani 1 1 d . . .
C2 C 0.5512(3) 0.3990(2) 0.45397(16) 0.0375(7) Uani 1 1 d . . .
H2 H 0.6281 0.4120 0.4604 0.045 Uiso 1 1 calc R . .
C13 C 0.5964(2) 0.68709(16) 0.24733(14) 0.0228(5) Uani 1 1 d . . .
H13 H 0.5281 0.7424 0.2287 0.027 Uiso 1 1 calc R . .
C44 C 1.2239(2) 0.17099(16) 0.03243(13) 0.0197(5) Uani 1 1 d . . .
H44 H 1.2986 0.1346 0.0606 0.024 Uiso 1 1 calc R . .
C24 C 1.3041(2) -0.00580(15) 0.19470(12) 0.0165(5) Uani 1 1 d . . .
H24 H 1.2709 -0.0463 0.1773 0.020 Uiso 1 1 calc R . .
C1 C 0.5185(3) 0.31838(19) 0.49116(14) 0.0300(6) Uani 1 1 d . . .
H1 H 0.5703 0.2668 0.5260 0.036 Uiso 1 1 calc R . .
C6 C 0.6304(2) 0.38708(15) 0.21698(12) 0.0141(5) Uani 1 1 d . . .
C38 C 0.8810(2) 0.06054(15) 0.26161(13) 0.0175(5) Uani 1 1 d . . .
H38 H 0.8651 0.0977 0.3004 0.021 Uiso 1 1 calc R . .
C12 C 0.6365(2) 0.61137(16) 0.20783(13) 0.0180(5) Uani 1 1 d . . .
H12 H 0.5972 0.6165 0.1616 0.022 Uiso 1 1 calc R . .
C20 C 0.7660(2) 0.55307(17) -0.08085(14) 0.0234(5) Uani 1 1 d . . .
H20 H 0.7667 0.5786 -0.1360 0.028 Uiso 1 1 calc R . .
C34 C 0.9918(2) 0.01765(16) 0.13518(14) 0.0203(5) Uani 1 1 d . . .
H34 H 1.0510 0.0255 0.0891 0.024 Uiso 1 1 calc R . .
C8 C 0.4907(2) 0.29783(17) 0.22845(13) 0.0214(5) Uani 1 1 d . . .
H8 H 0.4596 0.2479 0.2278 0.026 Uiso 1 1 calc R . .
C14 C 0.6577(3) 0.68072(17) 0.31477(14) 0.0268(6) Uani 1 1 d . . .
H14 H 0.6311 0.7320 0.3410 0.032 Uiso 1 1 calc R . .
C5 C 0.3948(3) 0.3269(2) 0.46790(16) 0.0392(7) Uani 1 1 d . . .
H5 H 0.3479 0.2830 0.4852 0.047 Uiso 1 1 calc R . .
C3 C 0.4526(4) 0.4570(2) 0.40597(16) 0.0512(9) Uani 1 1 d . . .
H3 H 0.4512 0.5157 0.3734 0.061 Uiso 1 1 calc R . .
C15 C 0.7582(3) 0.59837(17) 0.34325(14) 0.0260(6) Uani 1 1 d . . .
H15 H 0.8000 0.5947 0.3881 0.031 Uiso 1 1 calc R . .
Cl8 Cl -0.10525(7) 0.77429(5) 0.42250(4) 0.03896(17) Uani 1 1 d . . .
Cl6 Cl 0.27171(7) 0.72125(6) 0.16663(4) 0.04132(18) Uani 1 1 d . . .
Cl7 Cl 0.10956(7) 0.60187(5) 0.25734(4) 0.03680(16) Uani 1 1 d . . .
Cl11 Cl 0.47625(7) 0.73938(5) 0.97363(4) 0.04191(18) Uani 1 1 d . . .
Cl10 Cl 0.36050(9) 0.93687(6) 0.99345(5) 0.0517(2) Uani 1 1 d . . .
Cl9 Cl 0.11365(10) 0.60483(6) 0.47871(5) 0.0629(3) Uani 1 1 d . . .
C46 C 0.0219(3) 0.72136(18) 0.48963(15) 0.0300(6) Uani 1 1 d . . .
H46A H 0.0829 0.7589 0.4793 0.036 Uiso 1 1 calc R . .
H46B H -0.0195 0.7211 0.5448 0.036 Uiso 1 1 calc R . .
C47 C 0.3381(3) 0.8444(2) 0.95836(18) 0.0403(7) Uani 1 1 d . . .
H47A H 0.3263 0.8645 0.9011 0.048 Uiso 1 1 calc R . .
H47B H 0.2565 0.8315 0.9864 0.048 Uiso 1 1 calc R . .
C45 C 0.1538(3) 0.7047(2) 0.25083(17) 0.0407(7) Uani 1 1 d . . .
H45A H 0.1922 0.6997 0.2999 0.049 Uiso 1 1 calc R . .
H45B H 0.0730 0.7598 0.2466 0.049 Uiso 1 1 calc R . .

loop_
_atom_site_aniso_label
_atom_site_aniso_U_11
_atom_site_aniso_U_22
_atom_site_aniso_U_33
_atom_site_aniso_U_23
_atom_site_aniso_U_13
_atom_site_aniso_U_12
Cu 0.01346(14) 0.01282(14) 0.01598(14) -0.00327(11) -0.00276(11) -0.00324(11)
Ti2 0.01180(19) 0.0123(2) 0.0139(2) -0.00229(15) -0.00068(15) -0.00335(16)
Cl2 0.0244(3) 0.0176(3) 0.0250(3) 0.0022(2) -0.0050(2) -0.0102(2)
Ti1 0.0138(2) 0.0143(2) 0.0127(2) -0.00156(16) -0.00083(15) -0.00444(16)
P2 0.0126(3) 0.0130(3) 0.0139(3) -0.0026(2) -0.0013(2) -0.0045(2)
Cl3 0.0282(3) 0.0190(3) 0.0245(3) -0.0043(2) -0.0009(2) -0.0129(3)
Cl1 0.0153(3) 0.0203(3) 0.0151(3) -0.0019(2) -0.0030(2) -0.0059(2)
Cl5 0.0144(3) 0.0179(3) 0.0212(3) -0.0046(2) -0.0034(2) -0.0064(2)
Cl4 0.0143(3) 0.0171(3) 0.0213(3) -0.0021(2) -0.0040(2) -0.0020(2)
P1 0.0122(3) 0.0118(3) 0.0129(3) -0.0022(2) -0.0015(2) -0.0040(2)
C27 0.0139(11) 0.0126(11) 0.0146(11) -0.0013(9) 0.0004(9) -0.0043(9)
C23 0.0132(11) 0.0148(11) 0.0115(11) -0.0018(9) 0.0003(8) -0.0038(9)
C31 0.0233(12) 0.0179(12) 0.0177(12) -0.0077(9) 0.0024(10) -0.0043(10)
C30 0.0184(12) 0.0235(13) 0.0143(11) -0.0076(10) -0.0019(9) -0.0001(10)
C7 0.0208(12) 0.0169(12) 0.0110(11) -0.0028(9) 0.0000(9) -0.0059(10)
C37 0.0144(12) 0.0178(12) 0.0295(13) -0.0002(10) 0.0008(10) -0.0049(10)
C29 0.0226(12) 0.0193(13) 0.0145(12) 0.0011(9) 0.0006(10) -0.0024(10)
C16 0.0190(12) 0.0176(12) 0.0217(12) -0.0059(10) -0.0007(10) -0.0058(10)
C43 0.0253(13) 0.0208(13) 0.0204(12) -0.0043(10) 0.0044(10) -0.0091(11)
C9 0.0141(11) 0.0314(14) 0.0162(12) 0.0012(10) -0.0031(9) -0.0100(10)
C39 0.0179(11) 0.0132(11) 0.0158(11) -0.0041(9) -0.0017(9) -0.0074(9)
C18 0.0171(12) 0.0207(12) 0.0185(12) -0.0024(10) -0.0016(9) -0.0081(10)
C21 0.0234(13) 0.0178(12) 0.0215(12) 0.0016(10) 0.0010(10) -0.0084(10)
C28 0.0144(11) 0.0285(14) 0.0173(12) -0.0060(10) 0.0054(9) -0.0067(10)
C33 0.0133(11) 0.0126(11) 0.0200(12) -0.0028(9) -0.0038(9) -0.0028(9)
C41 0.0286(14) 0.0220(13) 0.0192(12) -0.0012(10) -0.0097(10) -0.0114(11)
C42 0.0339(14) 0.0218(13) 0.0143(12) -0.0037(10) -0.0005(10) -0.0143(11)
C10 0.0155(11) 0.0185(12) 0.0158(11) 0.0016(9) -0.0045(9) -0.0033(9)
C40 0.0177(12) 0.0199(12) 0.0201(12) -0.0061(10) -0.0037(9) -0.0068(10)
C22 0.0195(12) 0.0158(12) 0.0182(12) -0.0039(9) -0.0022(9) -0.0060(10)
C19 0.0218(13) 0.0333(15) 0.0187(12) -0.0019(11) -0.0070(10) -0.0102(11)
C32 0.0161(11) 0.0232(13) 0.0119(11) -0.0031(9) 0.0003(9) 0.0022(10)
C11 0.0151(11) 0.0140(11) 0.0164(11) -0.0041(9) 0.0016(9) -0.0061(9)
C25 0.0163(11) 0.0149(12) 0.0153(11) -0.0034(9) 0.0029(9) 0.0004(9)
C35 0.0282(14) 0.0218(13) 0.0346(15) -0.0126(11) -0.0049(11) -0.0105(11)
C4 0.0285(16) 0.084(3) 0.0299(17) -0.0324(17) -0.0092(13) 0.0285(17)
C36 0.0227(13) 0.0156(12) 0.0415(15) -0.0022(11) -0.0056(11) -0.0114(10)
C26 0.0122(11) 0.0212(12) 0.0163(11) 0.0012(9) 0.0015(9) -0.0065(9)
C17 0.0147(11) 0.0093(11) 0.0139(11) -0.0017(8) -0.0001(9) -0.0026(9)
C2 0.0430(17) 0.0499(19) 0.0319(15) -0.0295(14) 0.0104(13) -0.0224(15)
C13 0.0246(13) 0.0128(12) 0.0253(13) -0.0011(10) 0.0022(10) -0.0027(10)
C44 0.0211(12) 0.0169(12) 0.0193(12) -0.0021(9) -0.0020(10) -0.0049(10)
C24 0.0196(12) 0.0158(12) 0.0127(11) -0.0038(9) -0.0001(9) -0.0037(10)
C1 0.0349(15) 0.0311(15) 0.0121(12) -0.0057(11) -0.0013(11) 0.0049(12)
C6 0.0160(11) 0.0154(11) 0.0104(10) 0.0008(9) -0.0030(9) -0.0057(9)
C38 0.0147(11) 0.0156(12) 0.0222(12) -0.0042(9) -0.0028(9) -0.0040(9)
C12 0.0189(12) 0.0183(12) 0.0166(12) -0.0028(9) -0.0005(9) -0.0067(10)
C20 0.0238(13) 0.0262(14) 0.0154(12) 0.0009(10) -0.0036(10) -0.0045(11)
C34 0.0199(12) 0.0197(13) 0.0234(13) -0.0067(10) 0.0003(10) -0.0083(10)
C8 0.0277(13) 0.0292(14) 0.0144(12) -0.0016(10) -0.0052(10) -0.0181(11)
C14 0.0390(15) 0.0184(13) 0.0255(14) -0.0125(10) 0.0075(11) -0.0116(12)
C5 0.0354(16) 0.061(2) 0.0304(15) -0.0241(15) 0.0189(13) -0.0272(15)
C3 0.098(3) 0.0168(15) 0.0232(15) -0.0093(12) 0.0092(17) -0.0022(17)
C15 0.0332(15) 0.0259(14) 0.0223(13) -0.0108(11) -0.0031(11) -0.0091(12)
Cl8 0.0356(4) 0.0437(4) 0.0297(4) -0.0088(3) -0.0109(3) 0.0022(3)
Cl6 0.0327(4) 0.0617(5) 0.0370(4) -0.0140(3) -0.0013(3) -0.0223(4)
Cl7 0.0463(4) 0.0358(4) 0.0312(4) -0.0031(3) -0.0111(3) -0.0156(3)
Cl11 0.0441(4) 0.0384(4) 0.0455(4) -0.0165(3) -0.0064(3) -0.0092(3)
Cl10 0.0678(6) 0.0420(5) 0.0509(5) -0.0244(4) 0.0038(4) -0.0185(4)
Cl9 0.0881(7) 0.0376(5) 0.0428(5) -0.0196(4) -0.0260(4) 0.0228(4)
C46 0.0283(14) 0.0327(15) 0.0268(14) -0.0096(11) -0.0066(11) -0.0024(12)
C47 0.0411(17) 0.0410(18) 0.0423(17) -0.0137(14) -0.0063(14) -0.0124(14)
C45 0.0453(18) 0.0370(17) 0.0411(17) -0.0143(13) 0.0059(14) -0.0152(14)

loop_
_atom_type_symbol
_atom_type_description
_atom_type_scat_dispersion_real
_atom_type_scat_dispersion_imag
_atom_type_scat_source
C C 0.0033 0.0016 'International Tables Vol C Tables 4.2.6.8 and 6.1.1.4'
H H 0.0000 0.0000 'International Tables Vol C Tables 4.2.6.8 and 6.1.1.4'
P P 0.1023 0.0942 'International Tables Vol C Tables 4.2.6.8 and 6.1.1.4'
Cl Cl 0.1484 0.1585 'International Tables Vol C Tables 4.2.6.8 and 6.1.1.4'
Ti Ti 0.2776 0.4457 'International Tables Vol C Tables 4.2.6.8 and 6.1.1.4'
Cu Cu 0.3201 1.2651 'International Tables Vol C Tables 4.2.6.8 and 6.1.1.4'

loop_
_geom_angle_atom_site_label_1
_geom_angle_atom_site_label_2
_geom_angle_atom_site_label_3
_geom_angle
_geom_angle_site_symmetry_1
_geom_angle_site_symmetry_3
_geom_angle_publ_flag
P1 Cu P2 128.52(2) . . ?
P1 Cu Cl5 114.04(2) . . ?
P2 Cu Cl5 113.86(2) . . ?
P1 Cu Cl1 81.538(19) . . ?
P2 Cu Cl1 109.70(2) . . ?
Cl5 Cu Cl1 97.413(19) . . ?
C31 Ti2 C32 34.87(8) . . ?
C31 Ti2 Cl4 100.67(6) . . ?
C32 Ti2 Cl4 132.99(6) . . ?
C31 Ti2 Cl3 135.84(6) . . ?
C32 Ti2 Cl3 110.04(6) . . ?
Cl4 Ti2 Cl3 94.98(2) . . ?
C31 Ti2 C28 57.64(8) . . ?
C32 Ti2 C28 34.52(8) . . ?
Cl4 Ti2 C28 123.80(6) . . ?
Cl3 Ti2 C28 79.32(6) . . ?
C31 Ti2 C29 57.21(8) . . ?
C32 Ti2 C29 57.33(8) . . ?
Cl4 Ti2 C29 89.21(6) . . ?
Cl3 Ti2 C29 82.24(6) . . ?
C28 Ti2 C29 34.63(7) . . ?
C31 Ti2 C26 99.44(8) . . ?
C32 Ti2 C26 114.32(8) . . ?
Cl4 Ti2 C26 78.50(5) . . ?
Cl3 Ti2 C26 124.17(6) . . ?
C28 Ti2 C26 148.50(8) . . ?
C29 Ti2 C26 151.36(8) . . ?
C31 Ti2 C25 133.00(8) . . ?
C32 Ti2 C25 135.05(7) . . ?
Cl4 Ti2 C25 81.77(5) . . ?
Cl3 Ti2 C25 89.83(6) . . ?
C28 Ti2 C25 152.68(7) . . ?
C29 Ti2 C25 167.45(8) . . ?
C26 Ti2 C25 34.41(7) . . ?
C31 Ti2 C27 78.86(8) . . ?
C32 Ti2 C27 82.18(8) . . ?
Cl4 Ti2 C27 108.62(5) . . ?
Cl3 Ti2 C27 133.86(5) . . ?
C28 Ti2 C27 115.06(8) . . ?
C29 Ti2 C27 135.21(8) . . ?
C26 Ti2 C27 33.94(7) . . ?
C25 Ti2 C27 56.71(7) . . ?
C31 Ti2 C30 34.35(7) . . ?
C32 Ti2 C30 57.11(7) . . ?
Cl4 Ti2 C30 76.56(5) . . ?
Cl3 Ti2 C30 114.34(6) . . ?
C28 Ti2 C30 56.94(8) . . ?
C29 Ti2 C30 33.86(8) . . ?
C26 Ti2 C30 117.53(8) . . ?
C25 Ti2 C30 148.54(8) . . ?
C27 Ti2 C30 109.52(8) . . ?
C31 Ti2 C23 95.75(7) . . ?
C32 Ti2 C23 79.47(7) . . ?
Cl4 Ti2 C23 134.31(5) . . ?
Cl3 Ti2 C23 102.20(5) . . ?
C28 Ti2 C23 101.01(7) . . ?
C29 Ti2 C23 134.60(7) . . ?
C26 Ti2 C23 56.77(7) . . ?
C25 Ti2 C23 56.62(7) . . ?
C27 Ti2 C23 34.37(7) . . ?
C30 Ti2 C23 130.04(7) . . ?
C31 Ti2 C24 129.69(7) . . ?
C32 Ti2 C24 109.97(7) . . ?
Cl4 Ti2 C24 113.97(5) . . ?
Cl3 Ti2 C24 77.79(6) . . ?
C28 Ti2 C24 118.97(8) . . ?
C29 Ti2 C24 150.39(8) . . ?
C26 Ti2 C24 56.52(7) . . ?
C25 Ti2 C24 33.72(7) . . ?
C27 Ti2 C24 56.60(7) . . ?
C30 Ti2 C24 164.04(7) . . ?
C23 Ti2 C24 34.06(7) . . ?
Cl2 Ti1 C4 106.64(11) . . ?
Cl2 Ti1 C3 135.94(8) . . ?
C4 Ti1 C3 34.59(12) . . ?
Cl2 Ti1 C9 101.74(6) . . ?
C4 Ti1 C9 78.14(9) . . ?
C3 Ti1 C9 90.43(10) . . ?
Cl2 Ti1 C5 79.22(8) . . ?
C4 Ti1 C5 34.11(10) . . ?
C3 Ti1 C5 56.73(11) . . ?
C9 Ti1 C5 103.27(9) . . ?
Cl2 Ti1 C1 87.32(7) . . ?
C4 Ti1 C1 56.52(9) . . ?
C3 Ti1 C1 56.14(9) . . ?
C9 Ti1 C1 134.31(9) . . ?
C5 Ti1 C1 34.02(9) . . ?
Cl2 Ti1 C10 133.13(6) . . ?
C4 Ti1 C10 84.42(10) . . ?
C3 Ti1 C10 76.34(9) . . ?
C9 Ti1 C10 34.72(7) . . ?
C5 Ti1 C10 118.12(10) . . ?
C1 Ti1 C10 132.47(9) . . ?
Cl2 Ti1 C2 120.25(8) . . ?
C4 Ti1 C2 56.32(10) . . ?
C3 Ti1 C2 33.48(10) . . ?
C9 Ti1 C2 123.85(10) . . ?
C5 Ti1 C2 56.07(10) . . ?
C1 Ti1 C2 33.50(9) . . ?
C10 Ti1 C2 103.99(9) . . ?
Cl2 Ti1 Cl1 93.61(2) . . ?
C4 Ti1 Cl1 134.91(8) . . ?
C3 Ti1 Cl1 105.74(10) . . ?
C9 Ti1 Cl1 137.20(6) . . ?
C5 Ti1 Cl1 118.85(7) . . ?
C1 Ti1 Cl1 85.58(7) . . ?
C10 Ti1 Cl1 110.50(5) . . ?
C2 Ti1 Cl1 78.63(7) . . ?
Cl2 Ti1 C7 87.97(6) . . ?
C4 Ti1 C7 134.94(9) . . ?
C3 Ti1 C7 132.31(9) . . ?
C9 Ti1 C7 57.01(8) . . ?
C5 Ti1 C7 153.92(9) . . ?
C1 Ti1 C7 168.53(8) . . ?
C10 Ti1 C7 56.89(8) . . ?
C2 Ti1 C7 147.54(9) . . ?
Cl1 Ti1 C7 84.28(5) . . ?
Cl2 Ti1 C8 76.74(6) . . ?
C4 Ti1 C8 107.31(9) . . ?
C3 Ti1 C8 124.55(10) . . ?
C9 Ti1 C8 34.13(8) . . ?
C5 Ti1 C8 120.28(9) . . ?
C1 Ti1 C8 153.14(9) . . ?
C10 Ti1 C8 56.68(8) . . ?
C2 Ti1 C8 157.88(10) . . ?
Cl1 Ti1 C8 116.51(6) . . ?
C7 Ti1 C8 33.82(7) . . ?
Cl2 Ti1 C6 122.20(6) . . ?
C4 Ti1 C6 117.81(10) . . ?
C3 Ti1 C6 100.15(9) . . ?
C9 Ti1 C6 57.50(7) . . ?
C5 Ti1 C6 151.92(9) . . ?
C1 Ti1 C6 147.82(9) . . ?
C10 Ti1 C6 34.36(7) . . ?
C2 Ti1 C6 114.71(9) . . ?
Cl1 Ti1 C6 80.46(5) . . ?
C7 Ti1 C6 34.37(7) . . ?
C8 Ti1 C6 56.69(7) . . ?
C23 P2 C33 102.99(10) . . ?
C23 P2 C39 101.30(10) . . ?
C33 P2 C39 102.73(10) . . ?
C23 P2 Cu 117.33(7) . . ?
C33 P2 Cu 122.60(7) . . ?
C39 P2 Cu 107.03(7) . . ?
Ti1 Cl1 Cu 119.29(2) . . ?
C6 P1 C11 102.38(10) . . ?
C6 P1 C17 100.38(9) . . ?
C11 P1 C17 102.39(9) . . ?
C6 P1 Cu 110.17(7) . . ?
C11 P1 Cu 118.00(7) . . ?
C17 P1 Cu 120.73(7) . . ?
C26 C27 C23 108.20(19) . . ?
C26 C27 Ti2 72.60(12) . . ?
C23 C27 Ti2 73.51(12) . . ?
C24 C23 C27 107.24(18) . . ?
C24 C23 P2 128.13(16) . . ?
C27 C23 P2 122.16(16) . . ?
C24 C23 Ti2 73.34(11) . . ?
C27 C23 Ti2 72.13(11) . . ?
P2 C23 Ti2 133.83(11) . . ?
C30 C31 C32 107.9(2) . . ?
C30 C31 Ti2 75.10(13) . . ?
C32 C31 Ti2 72.75(13) . . ?
C29 C30 C31 108.1(2) . . ?
C29 C30 Ti2 72.38(13) . . ?
C31 C30 Ti2 70.55(12) . . ?
C8 C7 C6 108.3(2) . . ?
C8 C7 Ti1 73.19(13) . . ?
C6 C7 Ti1 73.12(12) . . ?
C36 C37 C38 119.9(2) . . ?
C30 C29 C28 108.0(2) . . ?
C30 C29 Ti2 73.76(13) . . ?
C28 C29 Ti2 71.79(12) . . ?
C15 C16 C11 120.2(2) . . ?
C42 C43 C44 120.7(2) . . ?
C8 C9 C10 107.7(2) . . ?
C8 C9 Ti1 74.70(12) . . ?
C10 C9 Ti1 73.32(12) . . ?
C44 C39 C40 118.8(2) . . ?
C44 C39 P2 124.20(16) . . ?
C40 C39 P2 116.90(17) . . ?
C17 C18 C19 120.0(2) . . ?
C20 C21 C22 120.3(2) . . ?
C32 C28 C29 107.8(2) . . ?
C32 C28 Ti2 72.24(13) . . ?
C29 C28 Ti2 73.58(13) . . ?
C38 C33 C34 119.1(2) . . ?
C38 C33 P2 118.98(17) . . ?
C34 C33 P2 121.91(17) . . ?
C40 C41 C42 120.2(2) . . ?
C43 C42 C41 119.5(2) . . ?
C9 C10 C6 108.5(2) . . ?
C9 C10 Ti1 71.97(12) . . ?
C6 C10 Ti1 74.10(12) . . ?
C41 C40 C39 120.6(2) . . ?
C21 C22 C17 120.4(2) . . ?
C20 C19 C18 120.1(2) . . ?
C28 C32 C31 108.02(19) . . ?
C28 C32 Ti2 73.24(13) . . ?
C31 C32 Ti2 72.38(13) . . ?
C16 C11 C12 119.2(2) . . ?
C16 C11 P1 119.49(16) . . ?
C12 C11 P1 121.24(16) . . ?
C24 C25 C26 108.19(19) . . ?
C24 C25 Ti2 74.30(12) . . ?
C26 C25 Ti2 72.45(12) . . ?
C36 C35 C34 120.1(2) . . ?
C5 C4 C3 107.7(3) . . ?
C5 C4 Ti1 74.01(16) . . ?
C3 C4 Ti1 72.95(16) . . ?
C35 C36 C37 120.2(2) . . ?
C27 C26 C25 108.16(19) . . ?
C27 C26 Ti2 73.45(12) . . ?
C25 C26 Ti2 73.14(12) . . ?
C22 C17 C18 119.17(19) . . ?
C22 C17 P1 117.33(16) . . ?
C18 C17 P1 123.42(16) . . ?
C3 C2 C1 108.8(3) . . ?
C3 C2 Ti1 72.09(15) . . ?
C1 C2 Ti1 72.93(15) . . ?
C12 C13 C14 120.0(2) . . ?
C43 C44 C39 120.2(2) . . ?
C25 C24 C23 108.20(19) . . ?
C25 C24 Ti2 71.98(12) . . ?
C23 C24 Ti2 72.59(12) . . ?
C2 C1 C5 108.2(2) . . ?
C2 C1 Ti1 73.57(14) . . ?
C5 C1 Ti1 72.97(14) . . ?
C10 C6 C7 106.78(19) . . ?
C10 C6 P1 128.80(17) . . ?
C7 C6 P1 124.14(17) . . ?
C10 C6 Ti1 71.54(12) . . ?
C7 C6 Ti1 72.51(12) . . ?
P1 C6 Ti1 125.79(10) . . ?
C37 C38 C33 120.4(2) . . ?
C13 C12 C11 120.3(2) . . ?
C21 C20 C19 120.0(2) . . ?
C35 C34 C33 120.2(2) . . ?
C7 C8 C9 108.7(2) . . ?
C7 C8 Ti1 72.99(12) . . ?
C9 C8 Ti1 71.18(12) . . ?
C15 C14 C13 120.2(2) . . ?
C4 C5 C1 107.4(3) . . ?
C4 C5 Ti1 71.88(16) . . ?
C1 C5 Ti1 73.01(14) . . ?
C2 C3 C4 107.8(3) . . ?
C2 C3 Ti1 74.43(16) . . ?
C4 C3 Ti1 72.46(16) . . ?
C14 C15 C16 120.0(2) . . ?
Cl9 C46 Cl8 111.54(14) . . ?
Cl10 C47 Cl11 111.98(15) . . ?
Cl7 C45 Cl6 112.05(15) . . ?

loop_
_geom_bond_atom_site_label_1
_geom_bond_atom_site_label_2
_geom_bond_distance
_geom_bond_site_symmetry_2
_geom_bond_publ_flag
Cu P1 2.2692(6) . ?
Cu P2 2.2721(6) . ?
Cu Cl5 2.2765(6) . ?
Cu Cl1 2.7571(6) . ?
Ti2 C31 2.344(2) . ?
Ti2 C32 2.349(2) . ?
Ti2 Cl4 2.3585(6) . ?
Ti2 Cl3 2.3612(7) . ?
Ti2 C28 2.362(2) . ?
Ti2 C29 2.385(2) . ?
Ti2 C26 2.388(2) . ?
Ti2 C25 2.397(2) . ?
Ti2 C27 2.399(2) . ?
Ti2 C30 2.403(2) . ?
Ti2 C23 2.417(2) . ?
Ti2 C24 2.427(2) . ?
Cl2 Ti1 2.3405(7) . ?
Ti1 C4 2.343(3) . ?
Ti1 C3 2.350(3) . ?
Ti1 C9 2.358(2) . ?
Ti1 C5 2.370(3) . ?
Ti1 C1 2.371(2) . ?
Ti1 C10 2.375(2) . ?
Ti1 C2 2.379(2) . ?
Ti1 Cl1 2.3838(6) . ?
Ti1 C7 2.400(2) . ?
Ti1 C8 2.403(2) . ?
Ti1 C6 2.408(2) . ?
P2 C23 1.823(2) . ?
P2 C33 1.832(2) . ?
P2 C39 1.833(2) . ?
P1 C6 1.807(2) . ?
P1 C11 1.827(2) . ?
P1 C17 1.829(2) . ?
C27 C26 1.398(3) . ?
C27 C23 1.423(3) . ?
C23 C24 1.419(3) . ?
C31 C30 1.403(3) . ?
C31 C32 1.406(3) . ?
C30 C29 1.394(3) . ?
C7 C8 1.397(3) . ?
C7 C6 1.421(3) . ?
C37 C36 1.382(3) . ?
C37 C38 1.390(3) . ?
C29 C28 1.413(3) . ?
C16 C15 1.389(3) . ?
C16 C11 1.390(3) . ?
C43 C42 1.385(3) . ?
C43 C44 1.385(3) . ?
C9 C8 1.398(3) . ?
C9 C10 1.412(3) . ?
C39 C44 1.393(3) . ?
C39 C40 1.398(3) . ?
C18 C17 1.391(3) . ?
C18 C19 1.392(3) . ?
C21 C20 1.375(3) . ?
C21 C22 1.384(3) . ?
C28 C32 1.398(3) . ?
C33 C38 1.391(3) . ?
C33 C34 1.393(3) . ?
C41 C40 1.385(3) . ?
C41 C42 1.386(3) . ?
C10 C6 1.413(3) . ?
C22 C17 1.389(3) . ?
C19 C20 1.384(3) . ?
C11 C12 1.400(3) . ?
C25 C24 1.399(3) . ?
C25 C26 1.415(3) . ?
C35 C36 1.380(3) . ?
C35 C34 1.390(3) . ?
C4 C5 1.383(4) . ?
C4 C3 1.395(5) . ?
C2 C3 1.362(4) . ?
C2 C1 1.369(4) . ?
C13 C12 1.380(3) . ?
C13 C14 1.385(3) . ?
C1 C5 1.387(4) . ?
C14 C15 1.383(3) . ?
Cl8 C46 1.765(2) . ?
Cl6 C45 1.766(3) . ?
Cl7 C45 1.756(3) . ?
Cl11 C47 1.758(3) . ?
Cl10 C47 1.756(3) . ?
Cl9 C46 1.744(3) . ?

loop_
_geom_torsion_atom_site_label_1
_geom_torsion_atom_site_label_2
_geom_torsion_atom_site_label_3
_geom_torsion_atom_site_label_4
_geom_torsion
_geom_torsion_site_symmetry_1
_geom_torsion_site_symmetry_2
_geom_torsion_site_symmetry_3
_geom_torsion_site_symmetry_4
_geom_torsion_publ_flag
P1 C6 Ti1 Cl1 -26.05(12) . . . . ?
P1 C6 Ti1 Cl2 -114.31(12) . . . . ?
P2 C23 Ti2 Cl3 82.23(15) . . . . ?
P2 C23 Ti2 Cl4 -168.18(10) . . . . ?
